data_7154862
loop_
_publ_author_name
'Fusetto, Roberto'
'White, Jonathan M.'
'Hutton, Craig A.'
'O'Hair, Richard A J'

_publ_section_title
;
 Structure of olefin-imidacloprid and gas-phase fragmentation chemistry of
 its protonated form.
;
_journal_issue 5
_journal_name_full 'Organic &amp; biomolecular chemistry'
_journal_page_first 1715
_journal_page_last 1726
_journal_paper_doi 10.1039/c5ob02371h
_journal_volume 14
_journal_year 2016
_chemical_formula_sum 'C9 H8 Cl N5 O2'
_chemical_formula_weight 253.65
_chemical_name_common 'Imidacloprid-olefin '
_space_group_crystal_system monoclinic
_space_group_IT_number 14
_space_group_name_Hall '-P 2ybc'
_space_group_name_H-M_alt 'P 1 21/c 1'
_symmetry_space_group_name_Hall '-P 2ybc'
_symmetry_space_group_name_H-M 'P 1 21/c 1'
_atom_sites_solution_hydrogens mixed
_audit_creation_method SHELXL-2014/7
_audit_update_record
;
2015-09-08 deposited with the CCDC.
2015-12-16 downloaded from the CCDC.
;
_cell_angle_alpha 90
_cell_angle_beta 101.413(9)
_cell_angle_gamma 90
_cell_formula_units_Z 4
_cell_length_a 4.7377(5)
_cell_length_b 21.5338(19)
_cell_length_c 10.5144(8)
_cell_measurement_reflns_used 1215
_cell_measurement_temperature 130.00(10)
_cell_measurement_theta_max 73.6610
_cell_measurement_theta_min 4.0710
_cell_volume 1051.48(17)
_computing_cell_refinement
;
CrysAlisPro, Agilent Technologies,
Version 1.171.36.28 (release 01-02-2013 CrysAlis171 .NET)
(compiled Feb  1 2013,16:14:44)
;
_computing_data_collection
;
CrysAlisPro, Agilent Technologies,
Version 1.171.36.28 (release 01-02-2013 CrysAlis171 .NET)
(compiled Feb  1 2013,16:14:44)
;
_computing_data_reduction
;
CrysAlisPro, Agilent Technologies,
Version 1.171.36.28 (release 01-02-2013 CrysAlis171 .NET)
(compiled Feb  1 2013,16:14:44)
;
_computing_structure_refinement 'SHELXL-2014/7 (Sheldrick, 2014)'
_diffrn_ambient_temperature 130.00(10)
_diffrn_detector_area_resol_mean 10.2273
_diffrn_measured_fraction_theta_full 1.000
_diffrn_measured_fraction_theta_max 0.976
_diffrn_measurement_device_type 'SuperNova, Dual, Cu at zero, Atlas'
_diffrn_measurement_method '\w scans'
_diffrn_radiation_monochromator mirror
_diffrn_radiation_source 'SuperNova (Cu) X-ray Source'
_diffrn_radiation_type 'Cu K\a'
_diffrn_radiation_wavelength 1.5418
_diffrn_reflns_av_R_equivalents 0.0500
_diffrn_reflns_av_unetI/netI 0.0618
_diffrn_reflns_laue_measured_fraction_full 1.000
_diffrn_reflns_laue_measured_fraction_max 0.976
_diffrn_reflns_limit_h_max 5
_diffrn_reflns_limit_h_min -5
_diffrn_reflns_limit_k_max 26
_diffrn_reflns_limit_k_min -24
_diffrn_reflns_limit_l_max 12
_diffrn_reflns_limit_l_min -6
_diffrn_reflns_number 4222
_diffrn_reflns_point_group_measured_fraction_full 1.000
_diffrn_reflns_point_group_measured_fraction_max 0.976
_diffrn_reflns_theta_full 67.684
_diffrn_reflns_theta_max 74.291
_diffrn_reflns_theta_min 4.106
_exptl_absorpt_coefficient_mu 3.244
_exptl_absorpt_correction_T_max 1.00000
_exptl_absorpt_correction_T_min 0.63748
_exptl_absorpt_correction_type multi-scan
_exptl_absorpt_process_details
;
CrysAlisPro, Agilent Technologies,
Version 1.171.36.28 (release 01-02-2013 CrysAlis171 .NET)
(compiled Feb  1 2013,16:14:44)
Empirical absorption correction using spherical harmonics,
 implemented in SCALE3 ABSPACK scaling algorithm.
;
_exptl_crystal_colour brown
_exptl_crystal_density_diffrn 1.602
_exptl_crystal_description needle
_exptl_crystal_F_000 520
_exptl_crystal_recrystallization_method 'Re-crystallisation from solvent: ether'
_exptl_crystal_size_max 0.51
_exptl_crystal_size_mid 0.05
_exptl_crystal_size_min 0.05
_refine_diff_density_max 0.350
_refine_diff_density_min -0.338
_refine_diff_density_rms 0.074
_refine_ls_extinction_method none
_refine_ls_goodness_of_fit_ref 1.091
_refine_ls_hydrogen_treatment mixed
_refine_ls_matrix_type full
_refine_ls_number_parameters 158
_refine_ls_number_reflns 2081
_refine_ls_number_restraints 0
_refine_ls_restrained_S_all 1.091
_refine_ls_R_factor_all 0.0654
_refine_ls_R_factor_gt 0.0525
_refine_ls_shift/su_max 0.001
_refine_ls_shift/su_mean 0.000
_refine_ls_structure_factor_coef Fsqd
_refine_ls_weighting_details 'w=1/[\s^2^(Fo^2^)+(0.0733P)^2^+0.1051P] where P=(Fo^2^+2Fc^2^)/3'
_refine_ls_weighting_scheme calc
_refine_ls_wR_factor_gt 0.1398
_refine_ls_wR_factor_ref 0.1554
_reflns_Friedel_coverage 0.000
_reflns_number_gt 1659
_reflns_number_total 2081
_reflns_threshold_expression 'I > 2\s(I)'
_cod_data_source_file c5ob02371h2.cif
_cod_data_source_block shelx
_cod_depositor_comments 'Adding full bibliography for 7154862.cif.'
_cod_database_code 7154862
_shelx_shelxl_version_number 2014/7
_shelx_space_group_comment
;
The symmetry employed for this shelxl refinement is uniquely defined
by the following loop, which should always be used as a source of
symmetry information in preference to the above space-group names.
They are only intended as comments.
;

loop_
_space_group_symop_operation_xyz
'x, y, z'
'-x, y+1/2, -z+1/2'
'-x, -y, -z'
'x, -y-1/2, z-1/2'

loop_
_atom_site_label
_atom_site_type_symbol
_atom_site_fract_x
_atom_site_fract_y
_atom_site_fract_z
_atom_site_U_iso_or_equiv
_atom_site_adp_type
_atom_site_occupancy
_atom_site_site_symmetry_order
_atom_site_calc_flag
_atom_site_refinement_flags_posn
_atom_site_refinement_flags_adp
C1 C -0.3720(5) 1.20349(13) 0.5462(2) 0.0248(5) Uani 1 1 d . .
C2 C -0.5402(6) 1.16707(14) 0.7147(2) 0.0296(6) Uani 1 1 d . .
H2 H -0.5651 1.1608 0.7993 0.036 Uiso 1 1 calc R U
C3 C -0.6870(6) 1.13846(13) 0.6080(3) 0.0293(6) Uani 1 1 d . .
H3 H -0.8319 1.1090 0.6049 0.035 Uiso 1 1 calc R U
C4 C -0.6815(6) 1.14675(13) 0.3675(2) 0.0278(6) Uani 1 1 d . .
H4A H -0.6846 1.1845 0.3170 0.033 Uiso 1 1 calc R U
H4B H -0.8775 1.1314 0.3556 0.033 Uiso 1 1 calc R U
C5 C -0.4984(6) 1.09885(13) 0.3161(2) 0.0261(5) Uani 1 1 d . .
C6 C -0.4864(6) 1.09881(15) 0.1846(3) 0.0327(6) Uani 1 1 d . .
H6 H -0.5849 1.1287 0.1292 0.039 Uiso 1 1 calc R U
C7 C -0.3259(7) 1.05366(16) 0.1377(3) 0.0368(7) Uani 1 1 d . .
H7 H -0.3135 1.0524 0.0506 0.044 Uiso 1 1 calc R U
C8 C -0.1852(6) 1.01072(13) 0.2248(3) 0.0317(6) Uani 1 1 d . .
C9 C -0.3432(6) 1.05352(13) 0.3933(2) 0.0288(6) Uani 1 1 d . .
H9 H -0.3487 1.0535 0.4812 0.035 Uiso 1 1 calc R U
N1 N -0.3449(5) 1.20752(12) 0.6762(2) 0.0281(5) Uani 1 1 d . .
N2 N -0.2326(5) 1.23032(11) 0.4597(2) 0.0267(5) Uani 1 1 d . .
N3 N -0.5800(5) 1.16148(11) 0.5039(2) 0.0250(5) Uani 1 1 d . .
N4 N -0.0391(5) 1.27348(11) 0.5052(2) 0.0280(5) Uani 1 1 d . .
N5 N -0.1852(5) 1.00954(12) 0.3496(2) 0.0322(5) Uani 1 1 d . .
O1 O 0.0130(5) 1.28956(11) 0.62167(18) 0.0404(6) Uani 1 1 d . .
O2 O 0.0915(5) 1.29724(11) 0.42552(19) 0.0365(5) Uani 1 1 d . .
Cl1 Cl 0.00978(19) 0.95090(4) 0.16940(8) 0.0466(3) Uani 1 1 d . .
H H -0.207(7) 1.2277(17) 0.728(3) 0.032(8) Uiso 1 1 d . .

loop_
_atom_site_aniso_label
_atom_site_aniso_U_11
_atom_site_aniso_U_22
_atom_site_aniso_U_33
_atom_site_aniso_U_23
_atom_site_aniso_U_13
_atom_site_aniso_U_12
C1 0.0250(12) 0.0278(13) 0.0209(11) -0.0016(9) 0.0030(9) 0.0036(10)
C2 0.0323(14) 0.0348(15) 0.0232(11) 0.0034(11) 0.0088(10) 0.0012(11)
C3 0.0301(13) 0.0279(14) 0.0317(13) 0.0054(10) 0.0106(10) -0.0003(11)
C4 0.0262(13) 0.0300(14) 0.0253(12) -0.0034(10) 0.0008(9) -0.0005(10)
C5 0.0257(12) 0.0268(13) 0.0242(12) -0.0019(10) 0.0009(9) -0.0059(10)
C6 0.0360(15) 0.0340(16) 0.0282(13) 0.0019(11) 0.0065(11) 0.0038(12)
C7 0.0443(17) 0.0417(18) 0.0259(13) 0.0015(12) 0.0106(11) 0.0039(13)
C8 0.0364(15) 0.0261(14) 0.0343(13) 0.0002(11) 0.0110(11) 0.0009(11)
C9 0.0315(14) 0.0300(14) 0.0245(12) -0.0018(10) 0.0046(10) -0.0026(11)
N1 0.0301(12) 0.0335(13) 0.0197(10) -0.0010(9) 0.0026(8) -0.0008(10)
N2 0.0247(10) 0.0315(12) 0.0229(9) -0.0008(9) 0.0022(8) -0.0018(9)
N3 0.0263(11) 0.0252(11) 0.0235(10) -0.0012(8) 0.0047(8) -0.0004(9)
N4 0.0276(11) 0.0300(12) 0.0251(10) 0.0003(9) 0.0020(8) -0.0026(9)
N5 0.0362(13) 0.0275(12) 0.0330(12) 0.0016(10) 0.0071(9) 0.0014(10)
O1 0.0496(13) 0.0454(14) 0.0238(9) -0.0053(9) 0.0015(8) -0.0182(10)
O2 0.0366(11) 0.0419(13) 0.0315(10) 0.0072(9) 0.0078(8) -0.0103(9)
Cl1 0.0608(5) 0.0373(5) 0.0483(5) 0.0034(3) 0.0273(4) 0.0147(3)

loop_
_atom_type_symbol
_atom_type_description
_atom_type_scat_dispersion_real
_atom_type_scat_dispersion_imag
_atom_type_scat_source
C C 0.0181 0.0091 'International Tables Vol C Tables 4.2.6.8 and 6.1.1.4'
H H 0.0000 0.0000 'International Tables Vol C Tables 4.2.6.8 and 6.1.1.4'
N N 0.0311 0.0180 'International Tables Vol C Tables 4.2.6.8 and 6.1.1.4'
O O 0.0492 0.0322 'International Tables Vol C Tables 4.2.6.8 and 6.1.1.4'
Cl Cl 0.3639 0.7018 'International Tables Vol C Tables 4.2.6.8 and 6.1.1.4'

loop_
_geom_angle_atom_site_label_1
_geom_angle_atom_site_label_2
_geom_angle_atom_site_label_3
_geom_angle
N3 C1 N1 107.1(2)
N3 C1 N2 119.1(2)
N1 C1 N2 133.7(3)
C3 C2 N1 108.0(2)
C3 C2 H2 126.0
N1 C2 H2 126.0
C2 C3 N3 106.6(2)
C2 C3 H3 126.7
N3 C3 H3 126.7
N3 C4 C5 113.5(2)
N3 C4 H4A 108.9
C5 C4 H4A 108.9
N3 C4 H4B 108.9
C5 C4 H4B 108.9
H4A C4 H4B 107.7
C9 C5 C6 117.3(3)
C9 C5 C4 123.1(2)
C6 C5 C4 119.5(2)
C7 C6 C5 119.1(3)
C7 C6 H6 120.4
C5 C6 H6 120.4
C8 C7 C6 117.6(3)
C8 C7 H7 121.2
C6 C7 H7 121.2
N5 C8 C7 125.6(3)
N5 C8 Cl1 115.0(2)
C7 C8 Cl1 119.4(2)
N5 C9 C5 124.4(2)
N5 C9 H9 117.8
C5 C9 H9 117.8
C1 N1 C2 108.6(2)
C1 N1 H 125(2)
C2 N1 H 126(2)
N4 N2 C1 116.8(2)
C1 N3 C3 109.7(2)
C1 N3 C4 123.4(2)
C3 N3 C4 126.8(2)
O2 N4 O1 121.2(2)
O2 N4 N2 116.4(2)
O1 N4 N2 122.4(2)
C8 N5 C9 116.0(3)

loop_
_geom_bond_atom_site_label_1
_geom_bond_atom_site_label_2
_geom_bond_distance
C1 N3 1.347(4)
C1 N1 1.350(3)
C1 N2 1.355(3)
C2 C3 1.346(4)
C2 N1 1.388(4)
C2 H2 0.9300
C3 N3 1.386(3)
C3 H3 0.9300
C4 N3 1.454(3)
C4 C5 1.515(4)
C4 H4A 0.9700
C4 H4B 0.9700
C5 C9 1.384(4)
C5 C6 1.395(4)
C6 C7 1.384(4)
C6 H6 0.9300
C7 C8 1.377(4)
C7 H7 0.9300
C8 N5 1.313(4)
C8 Cl1 1.751(3)
C9 N5 1.343(4)
C9 H9 0.9300
N1 H 0.88(4)
N2 N4 1.327(3)
N4 O2 1.246(3)
N4 O1 1.249(3)

loop_
_geom_hbond_atom_site_label_D
_geom_hbond_atom_site_label_H
_geom_hbond_atom_site_label_A
_geom_hbond_distance_DH
_geom_hbond_distance_HA
_geom_hbond_distance_DA
_geom_hbond_angle_DHA
_geom_hbond_site_symmetry_A
C2 H2 O2 0.93 2.47 3.175(3) 133.2 4_486
C3 H3 N5 0.93 2.60 3.291(4) 131.9 3_476
C3 H3 Cl1 0.93 2.97 3.596(3) 126.3 3_476
C4 H4A O1 0.97 2.33 3.030(3) 128.6 4_485
C7 H7 Cl1 0.93 2.96 3.820(3) 155.1 3_575
N1 H N2 0.88(4) 2.62(3) 3.215(3) 126(3) 4_586
N1 H O1 0.88(4) 2.14(3) 2.590(3) 111(3) .
N1 H O2 0.88(4) 2.33(3) 3.002(3) 133(3) 4_586

loop_
_geom_torsion_atom_site_label_1
_geom_torsion_atom_site_label_2
_geom_torsion_atom_site_label_3
_geom_torsion_atom_site_label_4
_geom_torsion
N1 C2 C3 N3 0.2(3)
N3 C4 C5 C9 28.3(4)
N3 C4 C5 C6 -152.9(3)
C9 C5 C6 C7 0.9(4)
C4 C5 C6 C7 -178.0(3)
C5 C6 C7 C8 0.0(5)
C6 C7 C8 N5 -1.4(5)
C6 C7 C8 Cl1 177.6(2)
C6 C5 C9 N5 -0.6(4)
C4 C5 C9 N5 178.2(3)
N3 C1 N1 C2 0.1(3)
N2 C1 N1 C2 -177.5(3)
C3 C2 N1 C1 -0.2(3)
N3 C1 N2 N4 176.9(2)
N1 C1 N2 N4 -5.7(5)
N1 C1 N3 C3 0.0(3)
N2 C1 N3 C3 178.0(2)
N1 C1 N3 C4 176.7(2)
N2 C1 N3 C4 -5.3(4)
C2 C3 N3 C1 -0.1(3)
C2 C3 N3 C4 -176.7(3)
C5 C4 N3 C1 84.2(3)
C5 C4 N3 C3 -99.7(3)
C1 N2 N4 O2 178.9(2)
C1 N2 N4 O1 -0.6(4)
C7 C8 N5 C9 1.7(5)
Cl1 C8 N5 C9 -177.4(2)
C5 C9 N5 C8 -0.6(4)
